data_4310848
loop_
_publ_author_name
'Lei Shi'
'Jiyang Li'
'Jihong Yu'
'Yi Li'
'Hong Ding'
'Ruren Xu'

_publ_contact_author
;
YU, Jihong
State Key Lab of Inorganic Synthesis and Preparative Chemistry
Jilin University
Changchun 130023
P. R. China
;
_publ_contact_author_email jihong@mail.jlu.edu.cn
_publ_contact_author_fax '86 431 5671974'
_publ_contact_author_phone '86 431 8922331 2479'
_publ_section_title
;
 [C6N2H14]0.5.[MnAl3(PO4)4(H2O)2]: A Manganese(II)-Substituted
 Aluminophosphate with AFN Topology
;
_journal_name_full 'Inorganic Chemistry'
_journal_page_first 2703
_journal_page_last 2707
_journal_paper_doi 10.1021/ic035329a
_journal_volume 43
_journal_year 2004
_chemical_formula_sum 'C3 H11 Al3 Mn N O18 P4'
_chemical_formula_weight 608.89
_chemical_name_systematic
; 
 ? 
;
_space_group_IT_number 2
_symmetry_cell_setting triclinic
_symmetry_space_group_name_Hall '-P 1'
_symmetry_space_group_name_H-M 'P -1'
_atom_sites_solution_hydrogens geom
_atom_sites_solution_primary direct
_atom_sites_solution_secondary difmap
_audit_creation_method SHELXL-97
_cell_angle_alpha 70.533(4)
_cell_angle_beta 73.473(4)
_cell_angle_gamma 82.328(4)
_cell_formula_units_Z 2
_cell_length_a 9.5121(6)
_cell_length_b 9.8819(6)
_cell_length_c 12.1172(7)
_cell_measurement_temperature 293(2)
_cell_volume 1028.57(11)
_computing_cell_refinement 'Bruker XSCANS'
_computing_data_collection 'Bruker XSCANS'
_computing_data_reduction 'Bruker SHELXTL'
_computing_molecular_graphics 'Bruker SHELXTL'
_computing_publication_material 'Bruker SHELXTL'
_computing_structure_refinement 'SHELXL-97 (Sheldrick, 1997)'
_computing_structure_solution 'SHELXS-97 (Sheldrick, 1990)'
_diffrn_ambient_temperature 293(2)
_diffrn_measured_fraction_theta_full 0.993
_diffrn_measured_fraction_theta_max 0.993
_diffrn_measurement_device_type 'Bruker P4'
_diffrn_measurement_method '\w scans'
_diffrn_radiation_monochromator graphite
_diffrn_radiation_source 'fine-focus sealed tube'
_diffrn_radiation_type MoK\a
_diffrn_radiation_wavelength 0.71073
_diffrn_reflns_av_R_equivalents 0.0484
_diffrn_reflns_av_sigmaI/netI 0.0698
_diffrn_reflns_limit_h_max 11
_diffrn_reflns_limit_h_min -9
_diffrn_reflns_limit_k_max 11
_diffrn_reflns_limit_k_min -9
_diffrn_reflns_limit_l_max 14
_diffrn_reflns_limit_l_min -13
_diffrn_reflns_number 5721
_diffrn_reflns_theta_full 24.99
_diffrn_reflns_theta_max 24.99
_diffrn_reflns_theta_min 1.84
_exptl_absorpt_coefficient_mu 1.165
_exptl_absorpt_correction_type none
_exptl_crystal_colour pink
_exptl_crystal_density_diffrn 1.966
_exptl_crystal_density_meas ?
_exptl_crystal_density_method 'not measured'
_exptl_crystal_description prism
_exptl_crystal_F_000 608
_exptl_crystal_size_max 0.04
_exptl_crystal_size_mid 0.023
_exptl_crystal_size_min 0.021
_refine_diff_density_max 1.588
_refine_diff_density_min -0.683
_refine_diff_density_rms 0.183
_refine_ls_extinction_method none
_refine_ls_goodness_of_fit_ref 1.046
_refine_ls_hydrogen_treatment mixed
_refine_ls_matrix_type full
_refine_ls_number_parameters 265
_refine_ls_number_reflns 3605
_refine_ls_number_restraints 0
_refine_ls_restrained_S_all 1.046
_refine_ls_R_factor_all 0.0794
_refine_ls_R_factor_gt 0.0586
_refine_ls_shift/su_max 0.000
_refine_ls_shift/su_mean 0.000
_refine_ls_structure_factor_coef Fsqd
_refine_ls_weighting_details 'calc w=1/[\s^2^(Fo^2^)+(0.1107P)^2^+2.5895P] where P=(Fo^2^+2Fc^2^)/3'
_refine_ls_weighting_scheme calc
_refine_ls_wR_factor_gt 0.1693
_refine_ls_wR_factor_ref 0.1877
_reflns_number_gt 2678
_reflns_number_total 3605
_reflns_threshold_expression >2sigma(I)
_cod_data_source_file ic035329asi20031118_040906.cif
_cod_data_source_block P-1
_cod_depositor_comments
;
The following automatic conversions were performed:
'_symmetry_cell_setting' value 'Triclinic' changed to 'triclinic'
according to '/home/saulius/struct/CIF-dictionaries/cif_core.dic'
dictionary named 'cif_core.dic' version 2.4.1 from 2010-06-29.

Automatic conversion script
Id: cif_fix_enum 1527 2010-12-29 10:47:43Z saulius 

The following automatic conversions were performed:

'_exptl_crystal_density_meas' value 'none' was changed to '?' - the
value is perceived as not measured.

Automatic conversion script
Id: cif_fix_values 3008 2015-01-20 13:52:24Z robertas 

The following automatic conversions were performed:
data name '_publ_contact_autor' replaced with '_publ_contact_author'
as specified in the replacement file
'/home/antanas/src/cod-tools/trunk/data/replacement-values/replacement_tags.lst'.

Automatic conversion script
Id: cif_correct_tags 4998 2017-03-02 13:24:31Z antanas 
;
_cod_database_code 4310848

loop_
_symmetry_equiv_pos_as_xyz
'x, y, z'
'-x, -y, -z'

loop_
_atom_site_label
_atom_site_type_symbol
_atom_site_fract_x
_atom_site_fract_y
_atom_site_fract_z
_atom_site_U_iso_or_equiv
_atom_site_adp_type
_atom_site_occupancy
_atom_site_symmetry_multiplicity
_atom_site_calc_flag
_atom_site_refinement_flags
_atom_site_disorder_assembly
_atom_site_disorder_group
Mn1 Mn 0.14671(10) 0.30605(10) 0.64121(9) 0.0159(3) Uani 1 1 d . . .
Al1 Al 0.2305(2) -0.02526(19) 0.43051(17) 0.0146(4) Uani 1 1 d . . .
Al2 Al 0.5164(2) 0.47572(19) 0.31936(16) 0.0131(4) Uani 1 1 d . . .
Al3 Al 0.06661(19) 0.32836(18) 0.14961(15) 0.0108(4) Uani 1 1 d . . .
P1 P 0.18823(17) 0.42239(17) -0.13243(14) 0.0139(4) Uani 1 1 d . . .
P2 P 0.03241(18) -0.02005(17) 0.68437(15) 0.0158(4) Uani 1 1 d . . .
P3 P 0.24560(18) 0.30683(16) 0.34084(14) 0.0132(4) Uani 1 1 d . . .
P4 P 0.53375(17) 0.28318(16) 0.56789(14) 0.0132(4) Uani 1 1 d . . .
O1 O 0.0855(6) 0.5564(6) -0.1474(5) 0.0392(14) Uani 1 1 d . . .
O2 O 0.2945(5) 0.1482(5) 0.3653(5) 0.0304(12) Uani 1 1 d . . .
O3 O 0.6229(5) 0.1419(5) 0.5998(4) 0.0273(12) Uani 1 1 d . . .
O4 O 0.3458(5) 0.4763(5) -0.1866(4) 0.0250(11) Uani 1 1 d . . .
O5 O -0.0032(6) -0.1551(5) 0.7950(4) 0.0310(12) Uani 1 1 d . . .
O6 O 0.1580(6) 0.3205(5) 0.8110(5) 0.0336(13) Uani 1 1 d . . .
O7 O -0.1115(6) 0.0443(5) 0.6504(5) 0.0326(13) Uani 1 1 d . . .
O8 O 0.1315(6) -0.0707(5) 0.5807(4) 0.0335(13) Uani 1 1 d . . .
O9 O 0.1761(5) 0.3503(5) 0.0031(4) 0.0226(11) Uani 1 1 d . . .
O10 O -0.1040(5) 0.3335(5) 0.6823(5) 0.0321(12) Uani 1 1 d . . .
O11 O 0.3744(5) 0.2627(6) 0.5933(5) 0.0310(12) Uani 1 1 d . . .
O12 O 0.1717(6) 0.3506(6) 0.2367(4) 0.0296(12) Uani 1 1 d . . .
O13 O 0.1301(5) 0.5485(5) 0.5732(5) 0.0296(12) Uani 1 1 d . . .
O14 O 0.5652(5) 0.3736(5) 0.6395(4) 0.0250(11) Uani 1 1 d . . .
O15 O 0.5993(5) 0.3619(5) 0.4313(4) 0.0210(10) Uani 1 1 d . . .
O16 O 0.1426(5) 0.3358(5) 0.4507(4) 0.0244(11) Uani 1 1 d . . .
O17 O 0.3866(5) 0.3913(5) 0.2931(4) 0.0217(10) Uani 1 1 d . . .
O18 O 0.1014(5) 0.0851(5) 0.7148(4) 0.0238(11) Uani 1 1 d . . .
N1 N -0.2462(19) 0.2258(19) 1.0626(15) 0.0554(17) Uani 0.50 1 d P . .
H1 H -0.1885 0.2749 1.0830 0.080 Uiso 0.50 1 calc P . .
N2 N -0.4061(19) 0.0882(19) 1.0077(14) 0.0554(17) Uani 0.50 1 d P . .
H2 H -0.4659 0.0341 0.9943 0.080 Uiso 0.50 1 calc P . .
C1 C -0.317(2) 0.317(2) 0.9818(18) 0.0554(17) Uani 0.50 1 d P . .
H1A H -0.2451 0.3647 0.9087 0.080 Uiso 0.50 1 calc P . .
H1B H -0.3726 0.3898 1.0158 0.080 Uiso 0.50 1 calc P . .
C2 C -0.160(2) 0.122(2) 1.0093(18) 0.0554(17) Uani 0.50 1 d P . .
H2A H -0.0894 0.1713 0.9357 0.080 Uiso 0.50 1 calc P . .
H2B H -0.1053 0.0592 1.0649 0.080 Uiso 0.50 1 calc P . .
C3 C -0.423(2) 0.069(2) 1.1492(18) 0.0554(17) Uani 0.50 1 d P . .
H3A H -0.5270 0.0824 1.1853 0.080 Uiso 0.50 1 calc P . .
H3B H -0.3963 -0.0306 1.1868 0.080 Uiso 0.50 1 calc P . .
C4 C -0.362(2) 0.138(2) 1.1790(18) 0.0554(17) Uani 0.50 1 d P . .
H4A H -0.3120 0.0767 1.2388 0.080 Uiso 0.50 1 calc P . .
H4B H -0.4303 0.2030 1.2148 0.080 Uiso 0.50 1 calc P . .
C5 C -0.420(2) 0.243(2) 0.9487(18) 0.0554(17) Uani 0.50 1 d P . .
H5A H -0.5206 0.2773 0.9752 0.080 Uiso 0.50 1 calc P . .
H5B H -0.3962 0.2632 0.8615 0.080 Uiso 0.50 1 calc P . .
C6 C -0.241(2) 0.039(2) 0.9820(18) 0.0554(17) Uani 0.50 1 d P . .
H6A H -0.2308 -0.0605 1.0298 0.080 Uiso 0.50 1 calc P . .
H6B H -0.2046 0.0455 0.8971 0.080 Uiso 0.50 1 calc P . .

loop_
_atom_site_aniso_label
_atom_site_aniso_U_11
_atom_site_aniso_U_22
_atom_site_aniso_U_33
_atom_site_aniso_U_23
_atom_site_aniso_U_13
_atom_site_aniso_U_12
Mn1 0.0145(5) 0.0164(5) 0.0161(5) -0.0047(4) -0.0023(4) -0.0027(4)
Al1 0.0147(10) 0.0106(9) 0.0150(10) -0.0025(7) -0.0008(8) 0.0010(7)
Al2 0.0116(9) 0.0151(9) 0.0113(9) -0.0024(7) -0.0011(7) -0.0050(7)
Al3 0.0107(9) 0.0111(9) 0.0080(9) -0.0003(7) -0.0013(7) -0.0008(7)
P1 0.0123(8) 0.0158(8) 0.0110(8) -0.0030(6) -0.0006(6) 0.0000(6)
P2 0.0174(9) 0.0149(8) 0.0120(8) -0.0011(6) -0.0004(7) -0.0056(6)
P3 0.0132(8) 0.0126(8) 0.0139(8) -0.0039(6) -0.0030(7) -0.0024(6)
P4 0.0109(8) 0.0120(8) 0.0147(8) -0.0033(6) -0.0021(6) 0.0012(6)
O1 0.036(3) 0.040(3) 0.033(3) -0.009(3) -0.010(3) 0.024(3)
O2 0.025(3) 0.011(2) 0.049(3) -0.009(2) -0.001(2) -0.001(2)
O3 0.026(3) 0.018(3) 0.030(3) -0.005(2) -0.002(2) 0.010(2)
O4 0.013(2) 0.037(3) 0.018(2) -0.001(2) 0.003(2) -0.010(2)
O5 0.047(3) 0.022(3) 0.016(3) 0.004(2) 0.000(2) -0.019(2)
O6 0.049(4) 0.033(3) 0.026(3) -0.013(2) -0.012(3) -0.008(2)
O7 0.028(3) 0.037(3) 0.041(3) -0.015(3) -0.019(3) -0.001(2)
O8 0.045(3) 0.026(3) 0.015(3) -0.003(2) 0.005(2) 0.008(2)
O9 0.023(3) 0.024(3) 0.014(2) -0.0012(19) 0.000(2) -0.002(2)
O10 0.018(3) 0.036(3) 0.039(3) -0.012(2) -0.004(2) 0.002(2)
O11 0.011(2) 0.043(3) 0.035(3) -0.010(2) -0.001(2) -0.003(2)
O12 0.028(3) 0.045(3) 0.020(3) -0.008(2) -0.012(2) -0.006(2)
O13 0.024(3) 0.026(3) 0.038(3) -0.008(2) -0.011(2) 0.002(2)
O14 0.034(3) 0.025(3) 0.024(3) -0.012(2) -0.014(2) 0.003(2)
O15 0.018(2) 0.025(3) 0.016(2) -0.0020(19) -0.004(2) 0.0021(19)
O16 0.018(2) 0.037(3) 0.020(3) -0.014(2) -0.004(2) 0.006(2)
O17 0.018(2) 0.024(3) 0.024(3) -0.003(2) -0.006(2) -0.0127(19)
O18 0.029(3) 0.018(2) 0.027(3) -0.002(2) -0.012(2) -0.007(2)
N1 0.052(4) 0.068(5) 0.044(4) -0.021(3) -0.005(3) -0.001(3)
N2 0.052(4) 0.068(5) 0.044(4) -0.021(3) -0.005(3) -0.001(3)
C1 0.052(4) 0.068(5) 0.044(4) -0.021(3) -0.005(3) -0.001(3)
C2 0.052(4) 0.068(5) 0.044(4) -0.021(3) -0.005(3) -0.001(3)
C3 0.052(4) 0.068(5) 0.044(4) -0.021(3) -0.005(3) -0.001(3)
C4 0.052(4) 0.068(5) 0.044(4) -0.021(3) -0.005(3) -0.001(3)
C5 0.052(4) 0.068(5) 0.044(4) -0.021(3) -0.005(3) -0.001(3)
C6 0.052(4) 0.068(5) 0.044(4) -0.021(3) -0.005(3) -0.001(3)

loop_
_atom_type_symbol
_atom_type_description
_atom_type_scat_dispersion_real
_atom_type_scat_dispersion_imag
_atom_type_scat_source
C C 0.0033 0.0016 'International Tables Vol C Tables 4.2.6.8 and 6.1.1.4'
H H 0.0000 0.0000 'International Tables Vol C Tables 4.2.6.8 and 6.1.1.4'
N N 0.0061 0.0033 'International Tables Vol C Tables 4.2.6.8 and 6.1.1.4'
O O 0.0106 0.0060 'International Tables Vol C Tables 4.2.6.8 and 6.1.1.4'
Al Al 0.0645 0.0514 'International Tables Vol C Tables 4.2.6.8 and 6.1.1.4'
P P 0.1023 0.0942 'International Tables Vol C Tables 4.2.6.8 and 6.1.1.4'
Mn Mn 0.3368 0.7283 'International Tables Vol C Tables 4.2.6.8 and 6.1.1.4'

loop_
_geom_angle_atom_site_label_1
_geom_angle_atom_site_label_2
_geom_angle_atom_site_label_3
_geom_angle
_geom_angle_site_symmetry_1
_geom_angle_site_symmetry_3
_geom_angle_publ_flag
O11 Mn1 O18 92.7(2) . . ?
O11 Mn1 O6 90.8(2) . . ?
O18 Mn1 O6 93.06(19) . . ?
O11 Mn1 O16 89.09(19) . . ?
O18 Mn1 O16 97.87(18) . . ?
O6 Mn1 O16 169.07(19) . . ?
O11 Mn1 O13 102.4(2) . . ?
O18 Mn1 O13 164.90(19) . . ?
O6 Mn1 O13 88.28(19) . . ?
O16 Mn1 O13 81.08(18) . . ?
O11 Mn1 O10 173.0(2) . . ?
O18 Mn1 O10 82.76(19) . . ?
O6 Mn1 O10 94.7(2) . . ?
O16 Mn1 O10 86.33(18) . . ?
O13 Mn1 O10 82.15(18) . . ?
O3 Al1 O8 114.3(2) 2_656 . ?
O3 Al1 O2 107.3(3) 2_656 . ?
O8 Al1 O2 116.6(3) . . ?
O3 Al1 O7 104.0(3) 2_656 2_556 ?
O8 Al1 O7 105.9(3) . 2_556 ?
O2 Al1 O7 107.8(3) . 2_556 ?
O4 Al2 O17 107.2(2) 2_665 . ?
O4 Al2 O14 111.0(3) 2_665 2_666 ?
O17 Al2 O14 109.4(2) . 2_666 ?
O4 Al2 O15 106.6(2) 2_665 . ?
O17 Al2 O15 112.8(2) . . ?
O14 Al2 O15 109.8(2) 2_666 . ?
O1 Al3 O12 113.0(3) 2_565 . ?
O1 Al3 O5 106.7(3) 2_565 2_556 ?
O12 Al3 O5 110.7(3) . 2_556 ?
O1 Al3 O9 110.5(2) 2_565 . ?
O12 Al3 O9 108.9(3) . . ?
O5 Al3 O9 106.9(2) 2_556 . ?
O6 P1 O1 112.9(3) 1_554 . ?
O6 P1 O9 111.4(3) 1_554 . ?
O1 P1 O9 108.4(3) . . ?
O6 P1 O4 112.5(3) 1_554 . ?
O1 P1 O4 106.3(3) . . ?
O9 P1 O4 105.0(3) . . ?
O18 P2 O8 113.5(3) . . ?
O18 P2 O7 110.7(3) . . ?
O8 P2 O7 108.3(3) . . ?
O18 P2 O5 109.5(3) . . ?
O8 P2 O5 106.5(3) . . ?
O7 P2 O5 108.2(3) . . ?
O16 P3 O12 110.3(3) . . ?
O16 P3 O2 112.0(3) . . ?
O12 P3 O2 108.2(3) . . ?
O16 P3 O17 113.5(3) . . ?
O12 P3 O17 106.1(3) . . ?
O2 P3 O17 106.4(3) . . ?
O11 P4 O3 113.0(3) . . ?
O11 P4 O14 112.4(3) . . ?
O3 P4 O14 106.3(3) . . ?
O11 P4 O15 111.0(3) . . ?
O3 P4 O15 106.8(3) . . ?
O14 P4 O15 107.1(3) . . ?
P1 O1 Al3 163.9(5) . 2_565 ?
P3 O2 Al1 143.1(3) . . ?
P4 O3 Al1 153.2(3) . 2_656 ?
P1 O4 Al2 143.4(3) . 2_665 ?
P2 O5 Al3 146.0(3) . 2_556 ?
P1 O6 Mn1 142.1(3) 1_556 . ?
P2 O7 Al1 141.2(3) . 2_556 ?
P2 O8 Al1 147.7(3) . . ?
P1 O9 Al3 145.7(3) . . ?
P4 O11 Mn1 158.8(3) . . ?
P3 O12 Al3 156.3(4) . . ?
P4 O14 Al2 135.9(3) . 2_666 ?
P4 O15 Al2 131.2(3) . . ?
P3 O16 Mn1 136.9(3) . . ?
P3 O17 Al2 149.8(3) . . ?
P2 O18 Mn1 137.1(3) . . ?
C1 N1 C2 108.4(16) . . ?
C1 N1 C4 109.9(16) . . ?
C2 N1 C4 106.0(16) . . ?
C1 N1 H1 110.8 . . ?
C2 N1 H1 110.8 . . ?
C4 N1 H1 110.8 . . ?
C5 N2 C6 109.4(16) . . ?
C5 N2 C3 105.7(15) . . ?
C6 N2 C3 94.7(13) . . ?
C5 N2 H2 115.0 . . ?
C6 N2 H2 115.0 . . ?
C3 N2 H2 115.0 . . ?
N1 C1 C5 113.4(18) . . ?
N1 C1 H1A 108.9 . . ?
C5 C1 H1A 108.9 . . ?
N1 C1 H1B 108.9 . . ?
C5 C1 H1B 108.9 . . ?
H1A C1 H1B 107.7 . . ?
C6 C2 N1 113.7(19) . . ?
C6 C2 H2A 108.8 . . ?
N1 C2 H2A 108.8 . . ?
C6 C2 H2B 108.8 . . ?
N1 C2 H2B 108.8 . . ?
H2A C2 H2B 107.7 . . ?
C4 C3 N2 122(2) . . ?
C4 C3 H3A 106.7 . . ?
N2 C3 H3A 106.7 . . ?
C4 C3 H3B 106.7 . . ?
N2 C3 H3B 106.7 . . ?
H3A C3 H3B 106.6 . . ?
C3 C4 N1 107.7(19) . . ?
C3 C4 H4A 110.2 . . ?
N1 C4 H4A 110.2 . . ?
C3 C4 H4B 110.2 . . ?
N1 C4 H4B 110.2 . . ?
H4A C4 H4B 108.5 . . ?
N2 C5 C1 108.5(16) . . ?
N2 C5 H5A 110.0 . . ?
C1 C5 H5A 110.0 . . ?
N2 C5 H5B 110.0 . . ?
C1 C5 H5B 110.0 . . ?
H5A C5 H5B 108.4 . . ?
C2 C6 N2 111.4(17) . . ?
C2 C6 H6A 109.3 . . ?
N2 C6 H6A 109.3 . . ?
C2 C6 H6B 109.3 . . ?
N2 C6 H6B 109.3 . . ?
H6A C6 H6B 108.0 . . ?

loop_
_geom_bond_atom_site_label_1
_geom_bond_atom_site_label_2
_geom_bond_distance
_geom_bond_site_symmetry_2
_geom_bond_publ_flag
Mn1 O11 2.101(5) . ?
Mn1 O18 2.117(4) . ?
Mn1 O6 2.143(5) . ?
Mn1 O16 2.239(5) . ?
Mn1 O13 2.259(5) . ?
Mn1 O10 2.291(5) . ?
Al1 O3 1.724(5) 2_656 ?
Al1 O8 1.730(5) . ?
Al1 O2 1.742(5) . ?
Al1 O7 1.757(5) 2_556 ?
Al2 O4 1.728(5) 2_665 ?
Al2 O17 1.732(5) . ?
Al2 O14 1.742(5) 2_666 ?
Al2 O15 1.755(5) . ?
Al3 O1 1.718(5) 2_565 ?
Al3 O12 1.725(5) . ?
Al3 O5 1.739(5) 2_556 ?
Al3 O9 1.743(5) . ?
P1 O6 1.489(5) 1_554 ?
P1 O1 1.529(5) . ?
P1 O9 1.533(5) . ?
P1 O4 1.543(5) . ?
P2 O18 1.491(5) . ?
P2 O8 1.529(5) . ?
P2 O7 1.537(5) . ?
P2 O5 1.537(5) . ?
P3 O16 1.500(5) . ?
P3 O12 1.527(5) . ?
P3 O2 1.529(5) . ?
P3 O17 1.538(5) . ?
P4 O11 1.486(5) . ?
P4 O3 1.526(5) . ?
P4 O14 1.541(5) . ?
P4 O15 1.555(5) . ?
O1 Al3 1.718(5) 2_565 ?
O3 Al1 1.724(5) 2_656 ?
O4 Al2 1.728(5) 2_665 ?
O5 Al3 1.739(5) 2_556 ?
O6 P1 1.489(5) 1_556 ?
O7 Al1 1.757(5) 2_556 ?
O14 Al2 1.742(5) 2_666 ?
N1 C1 1.36(2) . ?
N1 C2 1.44(2) . ?
N1 C4 1.58(3) . ?
N1 H1 0.9100 . ?
N2 C5 1.46(3) . ?
N2 C6 1.55(3) . ?
N2 C3 1.62(2) . ?
N2 H2 0.9100 . ?
C1 C5 1.51(3) . ?
C1 H1A 0.9700 . ?
C1 H1B 0.9700 . ?
C2 C6 1.37(3) . ?
C2 H2A 0.9700 . ?
C2 H2B 0.9700 . ?
C3 C4 1.15(3) . ?
C3 H3A 0.9700 . ?
C3 H3B 0.9700 . ?
C4 H4A 0.9700 . ?
C4 H4B 0.9700 . ?
C5 H5A 0.9700 . ?
C5 H5B 0.9700 . ?
C6 H6A 0.9700 . ?
C6 H6B 0.9700 . ?

loop_
_geom_hbond_atom_site_label_D
_geom_hbond_atom_site_label_H
_geom_hbond_atom_site_label_A
_geom_hbond_distance_DH
_geom_hbond_distance_HA
_geom_hbond_distance_DA
_geom_hbond_angle_DHA
_geom_hbond_site_symmetry_A
N1 H1 O1 0.91 2.47 3.357(18) 166.4 2_566
N1 H1 O5 0.91 2.59 3.191(17) 124.2 2_557
N2 H2 N2 0.91 1.84 2.74(4) 171.3 2_457
